data_7721010
loop_
_publ_author_name
'Amrutha, P. R.'
'Kundu, Gargi'
'Ganesh, Vemuri Lakshmi'
'Gonnade, Rajesh G.'
'Gopakumar, Gopinadhanpillai'
'Sen, Sakya S.'

_publ_section_title
;
 Reactions of saturated NHC&#xb7;boranes with electron-deficient alkynes
 and alkenes. Borirane formation, their reactivities, and coupling of
 tetracyanoethylene.
;
_journal_issue 21
_journal_name_full 'Dalton transactions (Cambridge, England : 2003)'
_journal_page_first 8356
_journal_page_last 8365
_journal_paper_doi 10.1039/d6dt00852f
_journal_volume 55
_journal_year 2026
_chemical_formula_moiety 'C51 H47 B2 F15 N2 O4, C4 H8 O, C2.05 H4 O0.55'
_chemical_formula_sum 'C57.05 H59 B2 F15 N2 O5.55'
_chemical_formula_weight 1168.08
_space_group_crystal_system monoclinic
_space_group_IT_number 14
_space_group_name_Hall '-P 2ybc'
_space_group_name_H-M_alt 'P 1 21/c 1'
_atom_sites_solution_hydrogens mixed
_audit_creation_date 2025-09-02
_audit_creation_method
;
Olex2 1.5
(compiled 2024.02.16 svn.r378c4104 for OlexSys, GUI svn.r6928)
;
_audit_update_record
;
2025-10-07 deposited with the CCDC.	2026-05-07 downloaded from the CCDC.
;
_cell_angle_alpha 90
_cell_angle_beta 103.710(2)
_cell_angle_gamma 90
_cell_formula_units_Z 4
_cell_length_a 13.2296(6)
_cell_length_b 21.9553(10)
_cell_length_c 19.6771(9)
_cell_measurement_reflns_used 221772
_cell_measurement_temperature 100(2)
_cell_measurement_theta_max 25.499
_cell_measurement_theta_min 2.139
_cell_volume 5552.6(4)
_computing_cell_refinement 'SAINT (Bruker, 2016)'
_computing_data_collection 'APEX3 (Bruker, 2016)'
_computing_data_reduction 'SAINT (Bruker, 2016)'
_computing_molecular_graphics 'Olex2 1.5 (Dolomanov et al., 2009)'
_computing_publication_material 'Olex2 1.5 (Dolomanov et al., 2009)'
_computing_structure_refinement 'SHELXL-2018/3 (Sheldrick, 2018)'
_computing_structure_solution 'SHELXT 2018/2 (Sheldrick, 2018)'
_diffrn_ambient_temperature 100(2)
_diffrn_detector 'Photon II CPAD Area Detector'
_diffrn_detector_area_resol_mean 7.39
_diffrn_measured_fraction_theta_full 0.998
_diffrn_measured_fraction_theta_max 0.998
_diffrn_measurement_device '\k-geometry diffractometer'
_diffrn_measurement_device_type 'Bruker D8 VENTURE Kappa Duo PHOTON II CPAD'
_diffrn_measurement_method '\f and \w scans'
_diffrn_radiation_monochromator 'multilayer mirrors'
_diffrn_radiation_type MoK\a
_diffrn_radiation_wavelength 0.71073
_diffrn_reflns_av_R_equivalents 0.0803
_diffrn_reflns_av_unetI/netI 0.0251
_diffrn_reflns_Laue_measured_fraction_full 0.998
_diffrn_reflns_Laue_measured_fraction_max 0.998
_diffrn_reflns_limit_h_max 16
_diffrn_reflns_limit_h_min -16
_diffrn_reflns_limit_k_max 26
_diffrn_reflns_limit_k_min -26
_diffrn_reflns_limit_l_max 23
_diffrn_reflns_limit_l_min -23
_diffrn_reflns_number 258832
_diffrn_reflns_point_group_measured_fraction_full 0.998
_diffrn_reflns_point_group_measured_fraction_max 0.998
_diffrn_reflns_theta_full 25.242
_diffrn_reflns_theta_max 25.499
_diffrn_reflns_theta_min 2.324
_diffrn_source 'micro-focus sealed tube'
_diffrn_source_type 'Incoatech I\mS HB'
_exptl_absorpt_coefficient_mu 0.122
_exptl_absorpt_correction_T_max 0.1504
_exptl_absorpt_correction_T_min 0.1103
_exptl_absorpt_correction_type multi-scan
_exptl_absorpt_process_details
;
 SADABS 2016/2: Krause, L., Herbst-Irmer, R., Sheldrick G.M. & Stalke D.,
 J. Appl. Cryst. 48 (2015) 3-10
;
_exptl_crystal_colour colorless
_exptl_crystal_density_diffrn 1.397
_exptl_crystal_description block
_exptl_crystal_F_000 2419
_exptl_crystal_size_max 0.22
_exptl_crystal_size_mid 0.13
_exptl_crystal_size_min 0.08
_refine_diff_density_max 0.877
_refine_diff_density_min -0.845
_refine_diff_density_rms 0.077
_refine_ls_extinction_method none
_refine_ls_goodness_of_fit_ref 1.158
_refine_ls_hydrogen_treatment mixed
_refine_ls_matrix_type full
_refine_ls_number_parameters 746
_refine_ls_number_reflns 10304
_refine_ls_number_restraints 96
_refine_ls_restrained_S_all 1.157
_refine_ls_R_factor_all 0.0754
_refine_ls_R_factor_gt 0.0706
_refine_ls_shift/su_max 0.001
_refine_ls_shift/su_mean 0.000
_refine_ls_structure_factor_coef Fsqd
_refine_ls_weighting_details 'w=1/[\s^2^(Fo^2^)+(0.0521P)^2^+14.4794P] where P=(Fo^2^+2Fc^2^)/3'
_refine_ls_weighting_scheme calc
_refine_ls_wR_factor_gt 0.1773
_refine_ls_wR_factor_ref 0.1806
_reflns_Friedel_coverage 0.000
_reflns_number_gt 9429
_reflns_number_total 10304
_reflns_threshold_expression 'I > 2\s(I)'
_cod_data_source_file d6dt00852f2.cif
_cod_data_source_block mo_APR_04_11_0ma_a
_cod_depositor_comments
;
The following automatic conversions were performed:

data name '__diffrn_source' was replaced with '_diffrn_source'.

Automatic conversion script
Id: cif_correct_tags 8170 2020-07-09 18:12:32Z antanas 

 Adding full bibliography for 7721003--7721010.cif.
;
_cod_database_code 7721010
_shelx_shelxl_version_number 2018/3
_shelx_space_group_comment
;
The symmetry employed for this shelxl refinement is uniquely defined
by the following loop, which should always be used as a source of
symmetry information in preference to the above space-group names.
They are only intended as comments.
;
_shelx_estimated_absorpt_t_max 0.990
_shelx_estimated_absorpt_t_min 0.974
_olex2_refinement_description
;
1. Restrained distances
2. Uiso/Uaniso restraints and constraints
: within 2A with sigma of 0.04 and sigma for terminal atoms of 0.08 within 2A
All non-hydrogen atoms have similar U: within 1A with sigma of 0.04 and sigma
for terminal atoms of 0.08 within 1A
: with sigma of 0.01 and sigma for terminal atoms of 0.02
3. Rigid body (RIGU) restrains
 with sigma for 1-2 distances of 0.004 and sigma for 1-3 distances of 0.004
4. Same fragment restrains
5. Others
 Fixed Sof: O1(0.55) C1(0.55) H1A(0.5) H1B(0.5) C2(0.5) H2A(0.5) H2B(0.5)
 C3(0.5) H3A(0.5) H3B(0.5) C4(0.5) H4A(0.5) H4B(0.5)
6.a Ternary CH refined with riding coordinates:
 C10(H10), C13(H13), C17(H17), C25(H25), C48(H48), C49(H49)
6.b Secondary CH2 refined with riding coordinates:
 C1(H1A,H1B), C2(H2A,H2B), C52(H52A,H52B), C53(H53A,H53B), C54(H54A,H54B),
 C55(H55A,H55B), C1(H1A,H1B), C2(H2A,H2B), C3(H3A,H3B), C4(H4A,H4B)
6.c Aromatic/amide H refined with riding coordinates:
 C6(H6), C7(H7), C8(H8), C20(H20), C21(H21), C22(H22)
6.d Idealised Me refined as rotating group:
 C11(H11A,H11B,H11C), C12(H12A,H12B,H12C), C14(H14A,H14B,H14C), C15(H15A,H15B,
 H15C), C16(H16A,H16B,H16C), C18(H18A,H18B,H18C), C26(H26A,H26B,H26C), C27(H27A,
 H27B,H27C), C46(H46A,H46B,H46C), C51(H51A,H51B,H51C)
;
_olex2_submission_special_instructions 'No special instructions were received'

loop_
_space_group_symop_operation_xyz
'x, y, z'
'-x, y+1/2, -z+1/2'
'-x, -y, -z'
'x, -y-1/2, z-1/2'

loop_
_atom_site_label
_atom_site_type_symbol
_atom_site_fract_x
_atom_site_fract_y
_atom_site_fract_z
_atom_site_U_iso_or_equiv
_atom_site_adp_type
_atom_site_occupancy
_atom_site_site_symmetry_order
_atom_site_calc_flag
_atom_site_refinement_flags_posn
_atom_site_refinement_flags_adp
_atom_site_refinement_flags_occupancy
_atom_site_disorder_assembly
_atom_site_disorder_group
F1 F 0.67405(14) 0.78804(10) 0.62844(10) 0.0308(4) Uani 1 1 d . . . . .
F2 F 0.72293(18) 0.86929(12) 0.73038(11) 0.0457(6) Uani 1 1 d . . . . .
F3 F 0.88370(19) 0.94923(10) 0.73499(12) 0.0489(6) Uani 1 1 d . . . . .
F4 F 0.99985(17) 0.93930(9) 0.63822(12) 0.0406(5) Uani 1 1 d . . . . .
F5 F 0.95825(14) 0.85517(9) 0.53959(10) 0.0317(4) Uani 1 1 d . . . . .
F6 F 0.62384(14) 0.67129(9) 0.55782(10) 0.0309(4) Uani 1 1 d . . . . .
F7 F 0.68030(17) 0.57377(10) 0.63600(11) 0.0400(5) Uani 1 1 d . . . . .
F8 F 0.88594(19) 0.54524(10) 0.68505(12) 0.0443(6) Uani 1 1 d . . . . .
F9 F 1.03354(16) 0.61863(10) 0.65309(12) 0.0425(6) Uani 1 1 d . . . . .
F10 F 0.97929(14) 0.71861(9) 0.57586(11) 0.0316(4) Uani 1 1 d . . . . .
F11 F 0.77408(15) 0.87425(9) 0.43593(10) 0.0317(4) Uani 1 1 d . . . . .
F12 F 0.85042(17) 0.88947(11) 0.32282(11) 0.0431(6) Uani 1 1 d . . . . .
F13 F 0.9399(2) 0.79409(14) 0.26996(13) 0.0613(8) Uani 1 1 d . . . . .
F14 F 0.9465(2) 0.68229(13) 0.33202(13) 0.0596(7) Uani 1 1 d . . . . .
F15 F 0.87435(17) 0.66662(10) 0.44409(11) 0.0372(5) Uani 1 1 d . . . . .
O1 O 0.27305(18) 0.74292(12) 0.43780(12) 0.0340(6) Uani 1 1 d . . . . .
O2 O 0.32470(17) 0.77396(11) 0.54867(11) 0.0275(5) Uani 1 1 d . . . . .
O3 O 0.64158(17) 0.69679(10) 0.41928(11) 0.0243(5) Uani 1 1 d . . . . .
O4 O 0.65634(15) 0.77496(9) 0.48995(10) 0.0191(4) Uani 1 1 d . . . . .
N1 N 0.30861(18) 0.80370(11) 0.29079(12) 0.0176(5) Uani 1 1 d . . . . .
N2 N 0.29652(19) 0.88877(11) 0.34556(12) 0.0179(5) Uani 1 1 d . . . . .
C1 C 0.2133(3) 0.89452(15) 0.28106(17) 0.0282(7) Uani 1 1 d . . . . .
H1A H 0.228599 0.927753 0.250989 0.034 Uiso 1 1 calc R U . . .
H1B H 0.145149 0.902288 0.291926 0.034 Uiso 1 1 calc R U . . .
C2 C 0.2149(2) 0.83302(14) 0.24638(16) 0.0215(6) Uani 1 1 d . . . . .
H2A H 0.151272 0.809384 0.246684 0.026 Uiso 1 1 calc R U . . .
H2B H 0.221419 0.837511 0.197542 0.026 Uiso 1 1 calc R U . . .
C3 C 0.3504(2) 0.83718(13) 0.34659(15) 0.0167(6) Uani 1 1 d . . . . .
C4 C 0.3283(2) 0.94262(13) 0.38816(15) 0.0176(6) Uani 1 1 d . . . . .
C5 C 0.4006(2) 0.98207(14) 0.36826(15) 0.0203(6) Uani 1 1 d . . . . .
C6 C 0.4253(2) 1.03573(14) 0.40705(16) 0.0238(6) Uani 1 1 d . . . . .
H6 H 0.475299 1.062785 0.396172 0.029 Uiso 1 1 calc R U . . .
C7 C 0.3788(3) 1.05023(14) 0.46074(16) 0.0239(7) Uani 1 1 d . . . . .
H7 H 0.396009 1.087219 0.485865 0.029 Uiso 1 1 calc R U . . .
C8 C 0.3073(2) 1.01101(14) 0.47792(15) 0.0224(6) Uani 1 1 d . . . . .
H8 H 0.275285 1.021661 0.514682 0.027 Uiso 1 1 calc R U . . .
C9 C 0.2809(2) 0.95601(13) 0.44255(15) 0.0194(6) Uani 1 1 d . . . . .
C10 C 0.2011(2) 0.91426(14) 0.46288(16) 0.0224(6) Uani 1 1 d . . . . .
H10 H 0.208448 0.872806 0.443543 0.027 Uiso 1 1 calc R U . . .
C11 C 0.0898(3) 0.93678(19) 0.4320(2) 0.0359(8) Uani 1 1 d . . . . .
H11A H 0.080392 0.944360 0.381841 0.054 Uiso 1 1 calc R U . . .
H11B H 0.077832 0.974598 0.455416 0.054 Uiso 1 1 calc R U . . .
H11C H 0.040029 0.905756 0.439160 0.054 Uiso 1 1 calc R U . . .
C12 C 0.2179(3) 0.90874(16) 0.54222(17) 0.0297(7) Uani 1 1 d . . . . .
H12A H 0.289219 0.895157 0.562543 0.045 Uiso 1 1 calc R U . . .
H12B H 0.168710 0.879055 0.553133 0.045 Uiso 1 1 calc R U . . .
H12C H 0.206486 0.948467 0.561853 0.045 Uiso 1 1 calc R U . . .
C13 C 0.4490(2) 0.96959(14) 0.30695(16) 0.0232(6) Uani 1 1 d . . . . .
H13 H 0.426295 0.927981 0.288924 0.028 Uiso 1 1 calc R U . . .
C14 C 0.4086(3) 1.01497(16) 0.24704(17) 0.0297(7) Uani 1 1 d . . . . .
H14A H 0.332581 1.012158 0.232171 0.045 Uiso 1 1 calc R U . . .
H14B H 0.438903 1.005204 0.207503 0.045 Uiso 1 1 calc R U . . .
H14C H 0.428481 1.056423 0.263307 0.045 Uiso 1 1 calc R U . . .
C15 C 0.5676(3) 0.96969(16) 0.32773(18) 0.0290(7) Uani 1 1 d . . . . .
H15A H 0.591866 0.938456 0.363447 0.043 Uiso 1 1 calc R U . . .
H15B H 0.592334 1.009741 0.346552 0.043 Uiso 1 1 calc R U . . .
H15C H 0.594692 0.960926 0.286551 0.043 Uiso 1 1 calc R U . . .
C16 C 0.1051(3) 0.68176(17) 0.22351(18) 0.0323(8) Uani 1 1 d . . . . .
H16A H 0.101084 0.718173 0.194178 0.048 Uiso 1 1 calc R U . . .
H16B H 0.041135 0.677992 0.240044 0.048 Uiso 1 1 calc R U . . .
H16C H 0.113474 0.645644 0.196080 0.048 Uiso 1 1 calc R U . . .
C17 C 0.1987(2) 0.68720(15) 0.28652(17) 0.0251(7) Uani 1 1 d . . . . .
H17 H 0.189115 0.724294 0.313808 0.030 Uiso 1 1 calc R U . . .
C18 C 0.2052(3) 0.63186(17) 0.3340(2) 0.0378(9) Uani 1 1 d . . . . .
H18A H 0.268443 0.634404 0.371766 0.057 Uiso 1 1 calc R U . . .
H18B H 0.207179 0.594703 0.306769 0.057 Uiso 1 1 calc R U . . .
H18C H 0.144119 0.630862 0.354080 0.057 Uiso 1 1 calc R U . . .
C19 C 0.2969(2) 0.69537(14) 0.25996(15) 0.0207(6) Uani 1 1 d . . . . .
C20 C 0.3324(2) 0.64649(15) 0.22657(16) 0.0243(7) Uani 1 1 d . . . . .
H20 H 0.298119 0.608237 0.224131 0.029 Uiso 1 1 calc R U . . .
C21 C 0.4169(2) 0.65311(15) 0.19694(16) 0.0251(7) Uani 1 1 d . . . . .
H21 H 0.438692 0.619789 0.173076 0.030 Uiso 1 1 calc R U . . .
C22 C 0.4698(2) 0.70780(15) 0.20186(16) 0.0250(7) Uani 1 1 d . . . . .
H22 H 0.528261 0.711446 0.181962 0.030 Uiso 1 1 calc R U . . .
C23 C 0.4385(2) 0.75775(14) 0.23561(15) 0.0205(6) Uani 1 1 d . . . . .
C24 C 0.3513(2) 0.75041(13) 0.26398(15) 0.0184(6) Uani 1 1 d . . . . .
C25 C 0.4968(2) 0.81749(15) 0.23749(17) 0.0243(7) Uani 1 1 d . . . . .
H25 H 0.480945 0.842614 0.276063 0.029 Uiso 1 1 calc R U . . .
C26 C 0.6148(3) 0.80913(18) 0.2535(2) 0.0342(8) Uani 1 1 d . . . . .
H26A H 0.648825 0.848899 0.263000 0.051 Uiso 1 1 calc R U . . .
H26B H 0.634078 0.790336 0.213195 0.051 Uiso 1 1 calc R U . . .
H26C H 0.637012 0.782807 0.294534 0.051 Uiso 1 1 calc R U . . .
C27 C 0.4580(3) 0.85277(18) 0.1695(2) 0.0360(8) Uani 1 1 d . . . . .
H27A H 0.496185 0.891279 0.171924 0.054 Uiso 1 1 calc R U . . .
H27B H 0.383575 0.861186 0.162747 0.054 Uiso 1 1 calc R U . . .
H27C H 0.469466 0.828499 0.130206 0.054 Uiso 1 1 calc R U . . .
C28 C 0.8251(2) 0.77087(15) 0.44902(16) 0.0239(7) Uani 1 1 d . . . . .
C29 C 0.8685(3) 0.72383(16) 0.41801(18) 0.0295(7) Uani 1 1 d . . . . .
C30 C 0.9067(3) 0.7308(2) 0.3590(2) 0.0393(9) Uani 1 1 d . . . . .
C31 C 0.9028(3) 0.7868(2) 0.32744(19) 0.0405(9) Uani 1 1 d . . . . .
C32 C 0.8583(3) 0.83512(18) 0.35452(18) 0.0332(8) Uani 1 1 d . . . . .
C33 C 0.8195(2) 0.82565(16) 0.41326(17) 0.0261(7) Uani 1 1 d . . . . .
C34 C 0.8103(2) 0.81855(14) 0.57610(15) 0.0205(6) Uani 1 1 d . . . . .
C35 C 0.8936(2) 0.85832(15) 0.58348(17) 0.0249(7) Uani 1 1 d . . . . .
C36 C 0.9178(3) 0.90248(15) 0.63470(18) 0.0300(7) Uani 1 1 d . . . . .
C37 C 0.8600(3) 0.90728(16) 0.68424(18) 0.0333(8) Uani 1 1 d . . . . .
C38 C 0.7789(3) 0.86747(17) 0.68104(17) 0.0310(8) Uani 1 1 d . . . . .
C39 C 0.7560(2) 0.82527(15) 0.62801(16) 0.0245(7) Uani 1 1 d . . . . .
C40 C 0.7991(2) 0.70007(14) 0.56086(15) 0.0213(6) Uani 1 1 d . . . . .
C41 C 0.9023(2) 0.68330(15) 0.58888(17) 0.0248(7) Uani 1 1 d . . . . .
C42 C 0.9318(3) 0.63233(16) 0.62927(17) 0.0289(7) Uani 1 1 d . . . . .
C43 C 0.8582(3) 0.59506(15) 0.64534(17) 0.0312(8) Uani 1 1 d . . . . .
C44 C 0.7548(3) 0.60961(15) 0.62031(17) 0.0285(7) Uani 1 1 d . . . . .
C45 C 0.7277(2) 0.66110(15) 0.57935(16) 0.0248(7) Uani 1 1 d . . . . .
C46 C 0.5802(3) 0.65204(16) 0.37331(18) 0.0334(8) Uani 1 1 d . . . . .
H46A H 0.626456 0.625291 0.354653 0.050 Uiso 1 1 calc R U . . .
H46B H 0.532352 0.672806 0.334596 0.050 Uiso 1 1 calc R U . . .
H46C H 0.540263 0.627716 0.399549 0.050 Uiso 1 1 calc R U . . .
C47 C 0.5958(2) 0.74108(14) 0.44584(15) 0.0189(6) Uani 1 1 d . . . . .
C48 C 0.4869(2) 0.75218(13) 0.42671(15) 0.0189(6) Uani 1 1 d . . . . .
H48 H 0.442095 0.719605 0.399433 0.023 Uiso 1 1 calc R U . . .
C49 C 0.4397(2) 0.79008(14) 0.47738(15) 0.0194(6) Uani 1 1 d . . . . .
H49 H 0.488828 0.803316 0.521748 0.023 Uiso 1 1 calc R U . . .
C50 C 0.3380(2) 0.76616(14) 0.48403(15) 0.0205(6) Uani 1 1 d . . . . .
C51 C 0.2276(3) 0.75219(18) 0.56041(18) 0.0338(8) Uani 1 1 d . . . . .
H51A H 0.221134 0.764933 0.606939 0.051 Uiso 1 1 calc R U . . .
H51B H 0.225638 0.707633 0.557475 0.051 Uiso 1 1 calc R U . . .
H51C H 0.169779 0.769200 0.524819 0.051 Uiso 1 1 calc R U . . .
B1 B 0.4509(3) 0.82362(15) 0.40777(17) 0.0176(6) Uani 1 1 d . . . . .
B2 B 0.7749(3) 0.76442(17) 0.51729(18) 0.0207(7) Uani 1 1 d . . . . .
H1 H 0.512(3) 0.8574(17) 0.4116(19) 0.031 Uiso 1 1 d . U . . .
O5 O 0.7809(4) 0.4478(2) 0.4022(3) 0.0966(15) Uani 1 1 d . . . . .
C52 C 0.8154(8) 0.4218(3) 0.4683(5) 0.108(3) Uani 1 1 d . . . . .
H52A H 0.876490 0.395430 0.469275 0.130 Uiso 1 1 calc R U . . .
H52B H 0.759713 0.396588 0.479746 0.130 Uiso 1 1 calc R U . . .
C53 C 0.8449(8) 0.4732(3) 0.5208(4) 0.108(3) Uani 1 1 d . . . . .
H53A H 0.790383 0.479556 0.546995 0.130 Uiso 1 1 calc R U . . .
H53B H 0.911815 0.464582 0.554496 0.130 Uiso 1 1 calc R U . . .
C54 C 0.8538(6) 0.5263(3) 0.4775(3) 0.0877(19) Uani 1 1 d . . . . .
H54A H 0.921572 0.546967 0.494733 0.105 Uiso 1 1 calc R U . . .
H54B H 0.797210 0.555857 0.477518 0.105 Uiso 1 1 calc R U . . .
C55 C 0.8450(5) 0.5007(3) 0.4059(3) 0.0801(17) Uani 1 1 d . . . . .
H55A H 0.812611 0.530610 0.369608 0.096 Uiso 1 1 calc R U . . .
H55B H 0.914445 0.489607 0.399048 0.096 Uiso 1 1 calc R U . . .
O1_1 O 0.4711(10) 0.4933(6) 0.5505(7) 0.135(3) Uani 0.55 1 d D U P A -1
C1_1 C 0.4715(18) 0.5516(8) 0.5006(16) 0.135(3) Uani 0.55 1 d D U P A -1
H1A_1 H 0.407331 0.551307 0.462613 0.162 Uiso 0.5 1 calc R U P A -1
H1B_1 H 0.471157 0.589292 0.528275 0.162 Uiso 0.5 1 calc R U P A -1
C2_1 C 0.5535(16) 0.5524(8) 0.4728(12) 0.135(3) Uani 0.5 1 d D U P A -1
H2A_1 H 0.608693 0.578164 0.501753 0.162 Uiso 0.5 1 calc R U P A -1
H2B_1 H 0.533575 0.570337 0.425350 0.162 Uiso 0.5 1 calc R U P A -1
C3_1 C 0.5895(17) 0.4965(9) 0.4691(12) 0.135(3) Uani 0.5 1 d D U P A -1
H3A_1 H 0.666466 0.496738 0.482502 0.162 Uiso 0.5 1 calc R U P A -1
H3B_1 H 0.566927 0.481030 0.420610 0.162 Uiso 0.5 1 calc R U P A -1
C4_1 C 0.551(2) 0.4592(9) 0.5140(17) 0.135(3) Uani 0.5 1 d D U P A -1
H4A_1 H 0.610521 0.443706 0.550670 0.162 Uiso 0.5 1 calc R U P A -1
H4B_1 H 0.516338 0.423710 0.487425 0.162 Uiso 0.5 1 calc R U P A -1

loop_
_atom_site_aniso_label
_atom_site_aniso_U_11
_atom_site_aniso_U_22
_atom_site_aniso_U_33
_atom_site_aniso_U_23
_atom_site_aniso_U_13
_atom_site_aniso_U_12
F1 0.0230(9) 0.0465(12) 0.0251(10) -0.0053(8) 0.0099(8) -0.0023(8)
F2 0.0429(13) 0.0649(15) 0.0313(11) -0.0165(11) 0.0125(10) 0.0115(11)
F3 0.0539(14) 0.0395(12) 0.0434(13) -0.0213(10) -0.0079(11) 0.0092(11)
F4 0.0369(12) 0.0276(10) 0.0485(13) 0.0050(9) -0.0075(10) -0.0077(9)
F5 0.0215(9) 0.0423(11) 0.0307(10) 0.0040(9) 0.0053(8) -0.0060(8)
F6 0.0214(9) 0.0377(11) 0.0351(11) 0.0087(9) 0.0098(8) 0.0040(8)
F7 0.0448(13) 0.0355(11) 0.0421(12) 0.0106(9) 0.0151(10) 0.0009(10)
F8 0.0549(14) 0.0307(11) 0.0403(12) 0.0077(9) -0.0025(10) 0.0111(10)
F9 0.0289(11) 0.0356(11) 0.0509(13) -0.0015(10) -0.0149(10) 0.0086(9)
F10 0.0172(9) 0.0342(10) 0.0400(11) -0.0014(9) 0.0003(8) 0.0013(8)
F11 0.0325(11) 0.0321(10) 0.0304(10) 0.0046(8) 0.0069(8) 0.0069(8)
F12 0.0389(12) 0.0566(14) 0.0330(11) 0.0190(10) 0.0066(9) -0.0049(10)
F13 0.0612(16) 0.094(2) 0.0413(14) 0.0170(14) 0.0372(12) 0.0144(15)
F14 0.0703(17) 0.0723(18) 0.0489(15) -0.0026(13) 0.0391(13) 0.0256(14)
F15 0.0453(12) 0.0375(11) 0.0339(11) -0.0032(9) 0.0191(9) 0.0124(9)
O1 0.0251(12) 0.0558(16) 0.0225(12) -0.0104(11) 0.0083(10) -0.0140(11)
O2 0.0245(11) 0.0406(13) 0.0192(11) -0.0014(10) 0.0086(9) -0.0040(10)
O3 0.0236(11) 0.0259(11) 0.0217(11) -0.0053(9) 0.0022(9) 0.0066(9)
O4 0.0145(10) 0.0254(11) 0.0170(10) -0.0012(8) 0.0026(8) 0.0025(8)
N1 0.0130(11) 0.0218(12) 0.0168(12) -0.0026(10) 0.0011(9) 0.0021(10)
N2 0.0166(12) 0.0187(12) 0.0159(12) -0.0025(9) -0.0009(9) 0.0009(9)
C1 0.0263(17) 0.0272(17) 0.0236(16) -0.0074(13) -0.0094(13) 0.0061(13)
C2 0.0167(14) 0.0254(16) 0.0196(15) -0.0032(12) -0.0014(11) 0.0028(12)
C3 0.0148(13) 0.0200(14) 0.0163(14) -0.0005(11) 0.0056(11) -0.0023(11)
C4 0.0182(14) 0.0179(14) 0.0148(13) -0.0017(11) 0.0002(11) 0.0020(11)
C5 0.0217(15) 0.0210(15) 0.0159(14) 0.0012(11) -0.0003(11) 0.0006(12)
C6 0.0274(16) 0.0206(15) 0.0220(15) 0.0009(12) 0.0030(13) -0.0041(12)
C7 0.0309(17) 0.0183(15) 0.0193(15) -0.0041(12) -0.0001(13) 0.0005(13)
C8 0.0267(16) 0.0227(15) 0.0162(14) -0.0011(12) 0.0018(12) 0.0047(12)
C9 0.0198(14) 0.0207(15) 0.0156(14) 0.0013(11) -0.0003(11) 0.0042(12)
C10 0.0223(15) 0.0229(15) 0.0215(15) 0.0000(12) 0.0043(12) 0.0013(12)
C11 0.0211(17) 0.048(2) 0.037(2) 0.0112(17) 0.0050(15) 0.0010(15)
C12 0.0318(18) 0.0332(18) 0.0251(17) 0.0037(14) 0.0088(14) -0.0009(14)
C13 0.0275(16) 0.0224(15) 0.0211(15) -0.0016(12) 0.0085(13) -0.0012(13)
C14 0.0368(19) 0.0314(18) 0.0208(16) -0.0002(13) 0.0065(14) -0.0003(15)
C15 0.0291(17) 0.0278(17) 0.0313(18) 0.0017(14) 0.0095(14) 0.0002(14)
C16 0.0236(17) 0.043(2) 0.0302(18) -0.0148(15) 0.0072(14) -0.0090(15)
C17 0.0266(16) 0.0256(16) 0.0237(16) -0.0072(13) 0.0073(13) -0.0036(13)
C18 0.051(2) 0.0302(18) 0.039(2) -0.0021(16) 0.0229(18) -0.0048(16)
C19 0.0215(15) 0.0231(15) 0.0146(14) -0.0028(11) -0.0016(11) 0.0031(12)
C20 0.0256(16) 0.0232(15) 0.0220(15) -0.0044(12) 0.0017(12) 0.0010(13)
C21 0.0257(16) 0.0263(16) 0.0219(15) -0.0074(13) 0.0026(13) 0.0082(13)
C22 0.0206(15) 0.0322(17) 0.0208(15) -0.0065(13) 0.0023(12) 0.0047(13)
C23 0.0190(14) 0.0266(16) 0.0148(14) -0.0025(12) 0.0015(11) 0.0017(12)
C24 0.0176(14) 0.0220(15) 0.0137(13) -0.0032(11) 0.0001(11) 0.0026(11)
C25 0.0225(15) 0.0281(16) 0.0245(16) -0.0059(13) 0.0099(13) -0.0013(13)
C26 0.0229(17) 0.040(2) 0.040(2) -0.0090(16) 0.0077(15) -0.0067(15)
C27 0.0326(19) 0.040(2) 0.036(2) 0.0043(16) 0.0091(15) -0.0069(16)
C28 0.0151(14) 0.0341(17) 0.0220(15) -0.0029(13) 0.0033(12) 0.0011(12)
C29 0.0276(17) 0.0366(19) 0.0255(17) 0.0021(14) 0.0089(14) 0.0059(14)
C30 0.0335(19) 0.058(2) 0.0321(19) -0.0024(18) 0.0183(16) 0.0120(18)
C31 0.0326(19) 0.066(3) 0.0271(18) 0.0084(18) 0.0156(15) 0.0029(18)
C32 0.0237(17) 0.049(2) 0.0261(17) 0.0077(16) 0.0045(14) -0.0031(15)
C33 0.0166(15) 0.0367(18) 0.0244(16) 0.0012(14) 0.0036(12) 0.0026(13)
C34 0.0165(14) 0.0257(15) 0.0177(14) 0.0020(12) 0.0007(11) 0.0052(12)
C35 0.0196(15) 0.0291(17) 0.0239(16) 0.0064(13) 0.0007(12) 0.0046(13)
C36 0.0255(17) 0.0237(16) 0.0331(18) 0.0031(14) -0.0084(14) 0.0036(13)
C37 0.0336(19) 0.0280(17) 0.0299(18) -0.0070(14) -0.0089(15) 0.0095(15)
C38 0.0290(17) 0.041(2) 0.0220(16) -0.0046(14) 0.0047(13) 0.0127(15)
C39 0.0188(15) 0.0297(17) 0.0231(16) 0.0008(13) 0.0012(12) 0.0033(13)
C40 0.0199(15) 0.0271(16) 0.0162(14) -0.0041(12) 0.0027(12) 0.0037(12)
C41 0.0230(16) 0.0265(16) 0.0231(16) -0.0065(13) 0.0016(13) 0.0022(13)
C42 0.0234(16) 0.0307(17) 0.0265(17) -0.0074(14) -0.0062(13) 0.0080(13)
C43 0.044(2) 0.0253(17) 0.0207(16) 0.0004(13) -0.0007(14) 0.0088(15)
C44 0.0330(18) 0.0282(17) 0.0249(16) -0.0002(13) 0.0081(14) -0.0010(14)
C45 0.0238(16) 0.0314(17) 0.0188(15) -0.0019(13) 0.0043(12) 0.0071(13)
C46 0.0348(19) 0.0320(18) 0.0289(18) -0.0135(15) -0.0017(15) 0.0077(15)
C47 0.0208(15) 0.0229(15) 0.0134(13) 0.0020(11) 0.0045(11) 0.0024(12)
C48 0.0183(14) 0.0211(15) 0.0158(14) -0.0017(11) 0.0011(11) 0.0015(11)
C49 0.0174(14) 0.0245(15) 0.0155(14) -0.0033(12) 0.0023(11) 0.0018(12)
C50 0.0207(15) 0.0258(15) 0.0153(14) 0.0001(12) 0.0050(12) 0.0025(12)
C51 0.0361(19) 0.044(2) 0.0268(17) -0.0001(15) 0.0185(15) -0.0060(16)
B1 0.0169(15) 0.0187(16) 0.0160(15) -0.0025(12) 0.0019(12) 0.0016(13)
B2 0.0143(15) 0.0299(18) 0.0175(16) -0.0007(14) 0.0034(13) 0.0041(13)
O5 0.092(3) 0.116(4) 0.077(3) -0.031(3) 0.011(2) 0.001(3)
C52 0.152(8) 0.067(4) 0.116(6) -0.018(4) 0.051(6) -0.018(4)
C53 0.169(8) 0.067(4) 0.087(5) -0.013(4) 0.027(5) -0.036(5)
C54 0.115(5) 0.082(4) 0.064(4) -0.008(3) 0.018(4) -0.002(4)
C55 0.080(4) 0.092(4) 0.060(3) -0.013(3) 0.001(3) -0.004(3)
O1_1 0.144(5) 0.130(4) 0.144(4) 0.015(3) 0.060(4) -0.017(4)
C1_1 0.144(5) 0.130(4) 0.144(4) 0.015(3) 0.060(4) -0.017(4)
C2_1 0.144(5) 0.130(4) 0.144(4) 0.015(3) 0.060(4) -0.017(4)
C3_1 0.144(5) 0.130(4) 0.144(4) 0.015(3) 0.060(4) -0.017(4)
C4_1 0.144(5) 0.130(4) 0.144(4) 0.015(3) 0.060(4) -0.017(4)

loop_
_atom_type_symbol
_atom_type_description
_atom_type_scat_dispersion_real
_atom_type_scat_dispersion_imag
_atom_type_scat_source
C C 0.0033 0.0016 'International Tables Vol C Tables 4.2.6.8 and 6.1.1.4'
H H 0.0000 0.0000 'International Tables Vol C Tables 4.2.6.8 and 6.1.1.4'
B B 0.0013 0.0007 'International Tables Vol C Tables 4.2.6.8 and 6.1.1.4'
F F 0.0171 0.0103 'International Tables Vol C Tables 4.2.6.8 and 6.1.1.4'
N N 0.0061 0.0033 'International Tables Vol C Tables 4.2.6.8 and 6.1.1.4'
O O 0.0106 0.0060 'International Tables Vol C Tables 4.2.6.8 and 6.1.1.4'

loop_
_geom_angle_atom_site_label_1
_geom_angle_atom_site_label_2
_geom_angle_atom_site_label_3
_geom_angle
_geom_angle_site_symmetry_1
_geom_angle_site_symmetry_3
_geom_angle_publ_flag
C50 O2 C51 115.7(3) . . ?
C47 O3 C46 120.4(2) . . ?
C47 O4 B2 124.8(2) . . ?
C3 N1 C2 111.9(2) . . ?
C3 N1 C24 128.7(2) . . ?
C24 N1 C2 118.6(2) . . ?
C3 N2 C1 111.9(2) . . ?
C3 N2 C4 126.9(2) . . ?
C4 N2 C1 118.8(2) . . ?
N2 C1 C2 103.0(2) . . ?
N1 C2 C1 102.7(2) . . ?
N1 C3 N2 109.9(2) . . ?
N1 C3 B1 129.0(3) . . ?
N2 C3 B1 121.1(2) . . ?
C5 C4 N2 117.5(3) . . ?
C9 C4 N2 119.6(3) . . ?
C9 C4 C5 122.7(3) . . ?
C4 C5 C13 123.4(3) . . ?
C6 C5 C4 116.8(3) . . ?
C6 C5 C13 119.8(3) . . ?
C7 C6 C5 121.5(3) . . ?
C8 C7 C6 120.0(3) . . ?
C7 C8 C9 121.5(3) . . ?
C4 C9 C8 117.4(3) . . ?
C4 C9 C10 122.8(3) . . ?
C8 C9 C10 119.8(3) . . ?
C9 C10 C11 111.2(3) . . ?
C9 C10 C12 112.0(3) . . ?
C12 C10 C11 108.8(3) . . ?
C5 C13 C14 110.9(3) . . ?
C5 C13 C15 112.8(3) . . ?
C15 C13 C14 110.7(3) . . ?
C18 C17 C16 110.5(3) . . ?
C19 C17 C16 108.8(3) . . ?
C19 C17 C18 112.1(3) . . ?
C20 C19 C17 118.7(3) . . ?
C20 C19 C24 117.7(3) . . ?
C24 C19 C17 123.5(3) . . ?
C21 C20 C19 120.8(3) . . ?
C22 C21 C20 120.5(3) . . ?
C21 C22 C23 121.0(3) . . ?
C22 C23 C24 117.6(3) . . ?
C22 C23 C25 119.0(3) . . ?
C24 C23 C25 123.4(3) . . ?
C19 C24 N1 118.6(3) . . ?
C19 C24 C23 122.4(3) . . ?
C23 C24 N1 118.6(3) . . ?
C23 C25 C26 112.9(3) . . ?
C23 C25 C27 110.7(3) . . ?
C27 C25 C26 110.9(3) . . ?
C29 C28 B2 125.8(3) . . ?
C33 C28 C29 113.5(3) . . ?
C33 C28 B2 120.5(3) . . ?
F15 C29 C28 121.0(3) . . ?
F15 C29 C30 115.0(3) . . ?
C30 C29 C28 124.0(3) . . ?
F14 C30 C29 119.9(4) . . ?
F14 C30 C31 120.3(3) . . ?
C31 C30 C29 119.8(3) . . ?
F13 C31 C30 120.3(4) . . ?
F13 C31 C32 120.5(4) . . ?
C30 C31 C32 119.2(3) . . ?
F12 C32 C31 119.9(3) . . ?
F12 C32 C33 121.2(3) . . ?
C31 C32 C33 118.8(3) . . ?
F11 C33 C28 119.4(3) . . ?
F11 C33 C32 116.0(3) . . ?
C28 C33 C32 124.6(3) . . ?
C35 C34 C39 113.1(3) . . ?
C35 C34 B2 127.9(3) . . ?
C39 C34 B2 118.9(3) . . ?
F5 C35 C34 120.5(3) . . ?
F5 C35 C36 115.4(3) . . ?
C36 C35 C34 124.0(3) . . ?
F4 C36 C35 120.4(3) . . ?
F4 C36 C37 119.7(3) . . ?
C37 C36 C35 119.9(3) . . ?
F3 C37 C36 120.6(3) . . ?
F3 C37 C38 120.9(3) . . ?
C38 C37 C36 118.5(3) . . ?
F2 C38 C37 120.1(3) . . ?
F2 C38 C39 120.4(3) . . ?
C37 C38 C39 119.5(3) . . ?
F1 C39 C34 119.5(3) . . ?
F1 C39 C38 115.6(3) . . ?
C38 C39 C34 124.9(3) . . ?
C41 C40 B2 119.0(3) . . ?
C45 C40 C41 113.4(3) . . ?
C45 C40 B2 127.4(3) . . ?
F10 C41 C40 119.0(3) . . ?
F10 C41 C42 116.9(3) . . ?
C42 C41 C40 124.1(3) . . ?
F9 C42 C41 120.4(3) . . ?
F9 C42 C43 119.5(3) . . ?
C43 C42 C41 120.1(3) . . ?
F8 C43 C42 120.8(3) . . ?
F8 C43 C44 120.5(3) . . ?
C42 C43 C44 118.7(3) . . ?
F7 C44 C43 119.9(3) . . ?
F7 C44 C45 120.4(3) . . ?
C43 C44 C45 119.7(3) . . ?
F6 C45 C40 121.3(3) . . ?
F6 C45 C44 114.8(3) . . ?
C44 C45 C40 123.9(3) . . ?
O3 C47 C48 123.6(3) . . ?
O4 C47 O3 115.4(3) . . ?
O4 C47 C48 121.0(3) . . ?
C47 C48 C49 117.5(2) . . ?
C47 C48 B1 116.2(3) . . ?
C49 C48 B1 59.65(19) . . ?
C48 C49 B1 63.79(19) . . ?
C50 C49 C48 112.5(2) . . ?
C50 C49 B1 120.8(3) . . ?
O1 C50 O2 122.8(3) . . ?
O1 C50 C49 125.7(3) . . ?
O2 C50 C49 111.5(3) . . ?
C3 B1 C48 119.4(2) . . ?
C49 B1 C3 120.3(3) . . ?
C49 B1 C48 56.56(18) . . ?
O4 B2 C28 106.0(2) . . ?
O4 B2 C34 103.4(2) . . ?
O4 B2 C40 111.4(2) . . ?
C28 B2 C34 114.3(3) . . ?
C28 B2 C40 115.8(3) . . ?
C40 B2 C34 105.4(2) . . ?
C52 O5 C55 103.1(5) . . ?
O5 C52 C53 107.8(6) . . ?
C54 C53 C52 103.8(6) . . ?
C53 C54 C55 104.4(6) . . ?
O5 C55 C54 105.4(6) . . ?
C4_1 O1_1 C1_1 90.0(15) . . ?
C2_1 C1_1 O1_1 112.5(12) . . ?
C1_1 C2_1 C3_1 110.5(15) . . ?
C2_1 C3_1 C4_1 108.9(14) . . ?
C3_1 C4_1 O1_1 112.9(12) . . ?

loop_
_geom_bond_atom_site_label_1
_geom_bond_atom_site_label_2
_geom_bond_distance
_geom_bond_site_symmetry_2
_geom_bond_publ_flag
F1 C39 1.360(4) . ?
F2 C38 1.354(4) . ?
F3 C37 1.340(4) . ?
F4 C36 1.342(4) . ?
F5 C35 1.353(4) . ?
F6 C45 1.357(4) . ?
F7 C44 1.353(4) . ?
F8 C43 1.344(4) . ?
F9 C42 1.350(4) . ?
F10 C41 1.352(4) . ?
F11 C33 1.351(4) . ?
F12 C32 1.339(4) . ?
F13 C31 1.345(4) . ?
F14 C30 1.350(4) . ?
F15 C29 1.352(4) . ?
O1 C50 1.206(4) . ?
O2 C50 1.336(4) . ?
O2 C51 1.440(4) . ?
O3 C46 1.447(4) . ?
O3 C47 1.317(4) . ?
O4 C47 1.272(4) . ?
O4 B2 1.550(4) . ?
N1 C2 1.484(4) . ?
N1 C3 1.328(4) . ?
N1 C24 1.451(4) . ?
N2 C1 1.475(4) . ?
N2 C3 1.336(4) . ?
N2 C4 1.453(4) . ?
C1 C2 1.515(4) . ?
C3 B1 1.596(4) . ?
C4 C5 1.413(4) . ?
C4 C9 1.394(4) . ?
C5 C6 1.400(4) . ?
C5 C13 1.519(4) . ?
C6 C7 1.380(5) . ?
C7 C8 1.379(5) . ?
C8 C9 1.396(4) . ?
C9 C10 1.521(4) . ?
C10 C11 1.536(4) . ?
C10 C12 1.529(4) . ?
C13 C14 1.539(4) . ?
C13 C15 1.525(5) . ?
C16 C17 1.535(5) . ?
C17 C18 1.523(5) . ?
C17 C19 1.522(4) . ?
C19 C20 1.396(4) . ?
C19 C24 1.399(4) . ?
C20 C21 1.386(5) . ?
C21 C22 1.381(5) . ?
C22 C23 1.395(4) . ?
C23 C24 1.405(4) . ?
C23 C25 1.518(4) . ?
C25 C26 1.528(5) . ?
C25 C27 1.525(5) . ?
C28 C29 1.392(5) . ?
C28 C33 1.387(5) . ?
C28 B2 1.639(5) . ?
C29 C30 1.380(5) . ?
C30 C31 1.374(6) . ?
C31 C32 1.380(6) . ?
C32 C33 1.387(5) . ?
C34 C35 1.387(4) . ?
C34 C39 1.388(4) . ?
C34 B2 1.647(5) . ?
C35 C36 1.380(5) . ?
C36 C37 1.379(5) . ?
C37 C38 1.374(5) . ?
C38 C39 1.374(5) . ?
C40 C41 1.394(4) . ?
C40 C45 1.386(5) . ?
C40 B2 1.644(5) . ?
C41 C42 1.375(5) . ?
C42 C43 1.365(5) . ?
C43 C44 1.378(5) . ?
C44 C45 1.385(5) . ?
C47 C48 1.422(4) . ?
C48 C49 1.540(4) . ?
C48 B1 1.656(4) . ?
C49 C50 1.479(4) . ?
C49 B1 1.593(4) . ?
O5 C52 1.393(9) . ?
O5 C55 1.429(8) . ?
C52 C53 1.518(9) . ?
C53 C54 1.466(9) . ?
C54 C55 1.497(8) . ?
O1_1 C1_1 1.61(2) . ?
O1_1 C4_1 1.60(2) . ?
C1_1 C2_1 1.32(2) . ?
C2_1 C3_1 1.33(2) . ?
C3_1 C4_1 1.38(2) . ?

loop_
_geom_torsion_atom_site_label_1
_geom_torsion_atom_site_label_2
_geom_torsion_atom_site_label_3
_geom_torsion_atom_site_label_4
_geom_torsion
_geom_torsion_site_symmetry_1
_geom_torsion_site_symmetry_2
_geom_torsion_site_symmetry_3
_geom_torsion_site_symmetry_4
_geom_torsion_publ_flag
F2 C38 C39 F1 1.5(5) . . . . ?
F2 C38 C39 C34 -178.2(3) . . . . ?
F3 C37 C38 F2 -1.5(5) . . . . ?
F3 C37 C38 C39 179.5(3) . . . . ?
F4 C36 C37 F3 1.4(5) . . . . ?
F4 C36 C37 C38 -177.5(3) . . . . ?
F5 C35 C36 F4 0.8(4) . . . . ?
F5 C35 C36 C37 -176.6(3) . . . . ?
F7 C44 C45 F6 0.1(4) . . . . ?
F7 C44 C45 C40 -179.9(3) . . . . ?
F8 C43 C44 F7 0.3(5) . . . . ?
F8 C43 C44 C45 -179.9(3) . . . . ?
F9 C42 C43 F8 0.6(5) . . . . ?
F9 C42 C43 C44 -179.7(3) . . . . ?
F10 C41 C42 F9 -1.2(4) . . . . ?
F10 C41 C42 C43 179.1(3) . . . . ?
F12 C32 C33 F11 -0.1(5) . . . . ?
F12 C32 C33 C28 -179.8(3) . . . . ?
F13 C31 C32 F12 1.1(6) . . . . ?
F13 C31 C32 C33 179.0(3) . . . . ?
F14 C30 C31 F13 -0.9(6) . . . . ?
F14 C30 C31 C32 177.6(4) . . . . ?
F15 C29 C30 F14 -0.4(5) . . . . ?
F15 C29 C30 C31 178.8(3) . . . . ?
O3 C47 C48 C49 160.2(3) . . . . ?
O3 C47 C48 B1 -132.0(3) . . . . ?
O4 C47 C48 C49 -21.0(4) . . . . ?
O4 C47 C48 B1 46.8(4) . . . . ?
N1 C3 B1 C48 -26.6(4) . . . . ?
N1 C3 B1 C49 -92.8(4) . . . . ?
N2 C1 C2 N1 -7.7(3) . . . . ?
N2 C3 B1 C48 155.2(3) . . . . ?
N2 C3 B1 C49 89.0(3) . . . . ?
N2 C4 C5 C6 176.0(3) . . . . ?
N2 C4 C5 C13 -2.4(4) . . . . ?
N2 C4 C9 C8 -174.4(2) . . . . ?
N2 C4 C9 C10 4.1(4) . . . . ?
C1 N2 C3 N1 -4.2(3) . . . . ?
C1 N2 C3 B1 174.4(3) . . . . ?
C1 N2 C4 C5 -82.8(3) . . . . ?
C1 N2 C4 C9 91.9(3) . . . . ?
C2 N1 C3 N2 -1.4(3) . . . . ?
C2 N1 C3 B1 -179.8(3) . . . . ?
C2 N1 C24 C19 -72.4(3) . . . . ?
C2 N1 C24 C23 100.3(3) . . . . ?
C3 N1 C2 C1 6.0(3) . . . . ?
C3 N1 C24 C19 119.1(3) . . . . ?
C3 N1 C24 C23 -68.2(4) . . . . ?
C3 N2 C1 C2 7.7(4) . . . . ?
C3 N2 C4 C5 78.0(4) . . . . ?
C3 N2 C4 C9 -107.3(3) . . . . ?
C4 N2 C1 C2 171.3(3) . . . . ?
C4 N2 C3 N1 -166.2(3) . . . . ?
C4 N2 C3 B1 12.4(4) . . . . ?
C4 C5 C6 C7 -2.0(4) . . . . ?
C4 C5 C13 C14 110.9(3) . . . . ?
C4 C5 C13 C15 -124.4(3) . . . . ?
C4 C9 C10 C11 -99.7(3) . . . . ?
C4 C9 C10 C12 138.3(3) . . . . ?
C5 C4 C9 C8 0.0(4) . . . . ?
C5 C4 C9 C10 178.5(3) . . . . ?
C5 C6 C7 C8 1.0(5) . . . . ?
C6 C5 C13 C14 -67.5(4) . . . . ?
C6 C5 C13 C15 57.3(4) . . . . ?
C6 C7 C8 C9 0.6(5) . . . . ?
C7 C8 C9 C4 -1.1(4) . . . . ?
C7 C8 C9 C10 -179.6(3) . . . . ?
C8 C9 C10 C11 78.7(4) . . . . ?
C8 C9 C10 C12 -43.3(4) . . . . ?
C9 C4 C5 C6 1.5(4) . . . . ?
C9 C4 C5 C13 -177.0(3) . . . . ?
C13 C5 C6 C7 176.5(3) . . . . ?
C16 C17 C19 C20 -68.9(4) . . . . ?
C16 C17 C19 C24 107.7(3) . . . . ?
C17 C19 C20 C21 175.2(3) . . . . ?
C17 C19 C24 N1 -4.0(4) . . . . ?
C17 C19 C24 C23 -176.4(3) . . . . ?
C18 C17 C19 C20 53.7(4) . . . . ?
C18 C17 C19 C24 -129.7(3) . . . . ?
C19 C20 C21 C22 2.0(5) . . . . ?
C20 C19 C24 N1 172.6(3) . . . . ?
C20 C19 C24 C23 0.3(4) . . . . ?
C20 C21 C22 C23 -1.0(5) . . . . ?
C21 C22 C23 C24 -0.3(4) . . . . ?
C21 C22 C23 C25 -177.9(3) . . . . ?
C22 C23 C24 N1 -171.7(3) . . . . ?
C22 C23 C24 C19 0.7(4) . . . . ?
C22 C23 C25 C26 -43.0(4) . . . . ?
C22 C23 C25 C27 82.0(4) . . . . ?
C24 N1 C2 C1 -164.3(3) . . . . ?
C24 N1 C3 N2 167.7(3) . . . . ?
C24 N1 C3 B1 -10.7(5) . . . . ?
C24 C19 C20 C21 -1.6(4) . . . . ?
C24 C23 C25 C26 139.5(3) . . . . ?
C24 C23 C25 C27 -95.5(3) . . . . ?
C25 C23 C24 N1 5.8(4) . . . . ?
C25 C23 C24 C19 178.2(3) . . . . ?
C28 C29 C30 F14 -179.2(3) . . . . ?
C28 C29 C30 C31 -0.1(6) . . . . ?
C29 C28 C33 F11 176.7(3) . . . . ?
C29 C28 C33 C32 -3.6(5) . . . . ?
C29 C28 B2 O4 -111.6(3) . . . . ?
C29 C28 B2 C34 135.2(3) . . . . ?
C29 C28 B2 C40 12.5(4) . . . . ?
C29 C30 C31 F13 179.9(4) . . . . ?
C29 C30 C31 C32 -1.5(6) . . . . ?
C30 C31 C32 F12 -177.5(3) . . . . ?
C30 C31 C32 C33 0.5(6) . . . . ?
C31 C32 C33 F11 -178.0(3) . . . . ?
C31 C32 C33 C28 2.3(5) . . . . ?
C33 C28 C29 F15 -176.3(3) . . . . ?
C33 C28 C29 C30 2.5(5) . . . . ?
C33 C28 B2 O4 63.3(4) . . . . ?
C33 C28 B2 C34 -49.9(4) . . . . ?
C33 C28 B2 C40 -172.7(3) . . . . ?
C34 C35 C36 F4 -179.9(3) . . . . ?
C34 C35 C36 C37 2.7(5) . . . . ?
C35 C34 C39 F1 -178.2(3) . . . . ?
C35 C34 C39 C38 1.5(5) . . . . ?
C35 C34 B2 O4 -132.0(3) . . . . ?
C35 C34 B2 C28 -17.3(4) . . . . ?
C35 C34 B2 C40 110.9(3) . . . . ?
C35 C36 C37 F3 178.8(3) . . . . ?
C35 C36 C37 C38 -0.1(5) . . . . ?
C36 C37 C38 F2 177.4(3) . . . . ?
C36 C37 C38 C39 -1.6(5) . . . . ?
C37 C38 C39 F1 -179.4(3) . . . . ?
C37 C38 C39 C34 0.8(5) . . . . ?
C39 C34 C35 F5 176.0(3) . . . . ?
C39 C34 C35 C36 -3.3(4) . . . . ?
C39 C34 B2 O4 51.6(3) . . . . ?
C39 C34 B2 C28 166.3(3) . . . . ?
C39 C34 B2 C40 -65.5(3) . . . . ?
C40 C41 C42 F9 178.5(3) . . . . ?
C40 C41 C42 C43 -1.2(5) . . . . ?
C41 C40 C45 F6 178.6(3) . . . . ?
C41 C40 C45 C44 -1.4(5) . . . . ?
C41 C40 B2 O4 179.7(3) . . . . ?
C41 C40 B2 C28 58.5(4) . . . . ?
C41 C40 B2 C34 -68.8(3) . . . . ?
C41 C42 C43 F8 -179.7(3) . . . . ?
C41 C42 C43 C44 0.0(5) . . . . ?
C42 C43 C44 F7 -179.4(3) . . . . ?
C42 C43 C44 C45 0.4(5) . . . . ?
C43 C44 C45 F6 -179.7(3) . . . . ?
C43 C44 C45 C40 0.3(5) . . . . ?
C45 C40 C41 F10 -178.5(3) . . . . ?
C45 C40 C41 C42 1.8(5) . . . . ?
C45 C40 B2 O4 -6.6(4) . . . . ?
C45 C40 B2 C28 -127.8(3) . . . . ?
C45 C40 B2 C34 104.9(3) . . . . ?
C46 O3 C47 O4 174.5(3) . . . . ?
C46 O3 C47 C48 -6.6(4) . . . . ?
C47 O4 B2 C28 63.3(4) . . . . ?
C47 O4 B2 C34 -176.2(3) . . . . ?
C47 O4 B2 C40 -63.4(3) . . . . ?
C47 C48 C49 C50 -139.8(3) . . . . ?
C47 C48 C49 B1 105.8(3) . . . . ?
C47 C48 B1 C3 143.2(3) . . . . ?
C47 C48 B1 C49 -108.0(3) . . . . ?
C48 C49 C50 O1 -35.0(4) . . . . ?
C48 C49 C50 O2 145.8(3) . . . . ?
C48 C49 B1 C3 107.1(3) . . . . ?
C49 C48 B1 C3 -108.8(3) . . . . ?
C50 C49 B1 C3 5.5(4) . . . . ?
C50 C49 B1 C48 -101.7(3) . . . . ?
C51 O2 C50 O1 0.6(5) . . . . ?
C51 O2 C50 C49 179.9(3) . . . . ?
B1 C48 C49 C50 114.5(3) . . . . ?
B1 C49 C50 O1 36.9(5) . . . . ?
B1 C49 C50 O2 -142.3(3) . . . . ?
B2 O4 C47 O3 -4.8(4) . . . . ?
B2 O4 C47 C48 176.3(3) . . . . ?
B2 C28 C29 F15 -1.1(5) . . . . ?
B2 C28 C29 C30 177.6(3) . . . . ?
B2 C28 C33 F11 1.2(4) . . . . ?
B2 C28 C33 C32 -179.1(3) . . . . ?
B2 C34 C35 F5 -0.5(5) . . . . ?
B2 C34 C35 C36 -179.8(3) . . . . ?
B2 C34 C39 F1 -1.3(4) . . . . ?
B2 C34 C39 C38 178.4(3) . . . . ?
B2 C40 C41 F10 -3.9(4) . . . . ?
B2 C40 C41 C42 176.4(3) . . . . ?
B2 C40 C45 F6 4.6(5) . . . . ?
B2 C40 C45 C44 -175.4(3) . . . . ?
O5 C52 C53 C54 -16.4(10) . . . . ?
C52 O5 C55 C54 -40.0(7) . . . . ?
C52 C53 C54 C55 -8.1(9) . . . . ?
C53 C54 C55 O5 29.6(8) . . . . ?
C55 O5 C52 C53 34.9(8) . . . . ?
O1_1 C1_1 C2_1 C3_1 25(3) . . . . ?
C1_1 O1_1 C4_1 C3_1 8(3) . . . . ?
C1_1 C2_1 C3_1 C4_1 -18(3) . . . . ?
C2_1 C3_1 C4_1 O1_1 4(3) . . . . ?
C4_1 O1_1 C1_1 C2_1 -19(3) . . . . ?
